data_2209996
loop_
_publ_author_name
'Ji-Zhong Yan'
'Jian Li'
'Guo-Wu Rao'

_publ_section_title
3a,5b-Dimethyl-2,3,3a,4,5,5a,5b,6,7,13,13a,13b-dodecahydro-1<i>H</i>-8-azacyclopenta[<i>a</i>]chrysen-3-ol
_journal_coeditor_code SG2033
_journal_issue 8
_journal_name_full 'Acta Crystallographica Section E'
_journal_page_first o3506
_journal_page_last o3507
_journal_paper_doi 10.1107/S1600536806021763
_journal_volume 62
_journal_year 2006
_chemical_formula_iupac 'C22 H29 N O'
_chemical_formula_moiety 'C22 H29 N O'
_chemical_formula_sum 'C22 H29 N O'
_chemical_formula_weight 323.46
_chemical_name_systematic
;
3a,5b-Dimethyl-2,3,3a,4,5,5a,5b,6,7,13,13a,13b-dodecahydro-
1H-8-azacyclopenta[<i>a</i>]chrysen-3-ol
;
_space_group_IT_number 19
_symmetry_cell_setting orthorhombic
_symmetry_space_group_name_Hall 'P 2ac 2ab'
_symmetry_space_group_name_H-M 'P 21 21 21'
_atom_sites_solution_hydrogens geom
_atom_sites_solution_primary direct
_atom_sites_solution_secondary difmap
_audit_creation_method SHELXL-97
_cell_angle_alpha 90.00
_cell_angle_beta 90.00
_cell_angle_gamma 90.00
_cell_formula_units_Z 4
_cell_length_a 8.629(2)
_cell_length_b 13.664(5)
_cell_length_c 15.158(4)
_cell_measurement_reflns_used 14394
_cell_measurement_temperature 298(2)
_cell_measurement_theta_max 27.6
_cell_measurement_theta_min 3.1
_cell_volume 1787.2(9)
_computing_cell_refinement PROCESS-AUTO
_computing_data_collection 'PROCESS-AUTO (Rigaku, 1998)'
_computing_data_reduction 'CrystalStructure (Rigaku/MSC, 2004)'
_computing_molecular_graphics 'ORTEP-3 for Windows (Version 1.05; Farrugia, 1997)'
_computing_publication_material 'WinGX (Farrugia, 1999)'
_computing_structure_refinement 'SHELXL97 (Sheldrick, 1997)'
_computing_structure_solution 'SHELXS97 (Sheldrick, 1997)'
_diffrn_ambient_temperature 298(2)
_diffrn_measured_fraction_theta_full 0.995
_diffrn_measured_fraction_theta_max 0.995
_diffrn_measurement_device_type 'Rigaku R-AXIS RAPID'
_diffrn_measurement_method \w
_diffrn_radiation_monochromator graphite
_diffrn_radiation_source 'fine-focus sealed tube'
_diffrn_radiation_type MoK\a
_diffrn_radiation_wavelength 0.71073
_diffrn_reflns_av_R_equivalents 0.0311
_diffrn_reflns_av_sigmaI/netI 0.0191
_diffrn_reflns_limit_h_max 10
_diffrn_reflns_limit_h_min -11
_diffrn_reflns_limit_k_max 17
_diffrn_reflns_limit_k_min -17
_diffrn_reflns_limit_l_max 19
_diffrn_reflns_limit_l_min -19
_diffrn_reflns_number 17581
_diffrn_reflns_theta_full 27.48
_diffrn_reflns_theta_max 27.48
_diffrn_reflns_theta_min 3.07
_diffrn_standards_decay_% 0.3
_diffrn_standards_interval_time 60
_diffrn_standards_number 3
_exptl_absorpt_coefficient_mu 0.072
_exptl_absorpt_correction_type none
_exptl_crystal_colour colorless
_exptl_crystal_density_diffrn 1.202
_exptl_crystal_density_method 'not measured'
_exptl_crystal_description chunk
_exptl_crystal_F_000 704
_exptl_crystal_size_max 0.39
_exptl_crystal_size_mid 0.28
_exptl_crystal_size_min 0.19
_refine_diff_density_max 0.171
_refine_diff_density_min -0.140
_refine_ls_extinction_coef 0.0045(18)
_refine_ls_extinction_expression Fc^*^=kFc[1+0.001xFc^2^\l^3^/sin(2\q)]^-1/4^
_refine_ls_extinction_method SHELXL97
_refine_ls_goodness_of_fit_ref 1.067
_refine_ls_hydrogen_treatment constr
_refine_ls_matrix_type full
_refine_ls_number_parameters 218
_refine_ls_number_reflns 2326
_refine_ls_number_restraints 0
_refine_ls_restrained_S_all 1.067
_refine_ls_R_factor_all 0.0475
_refine_ls_R_factor_gt 0.0392
_refine_ls_shift/su_max 0.000
_refine_ls_shift/su_mean 0.000
_refine_ls_structure_factor_coef Fsqd
_refine_ls_weighting_details 'calc w=1/[\s^2^(Fo^2^)+(0.074P)^2^+0.0296P] where P=(Fo^2^+2Fc^2^)/3'
_refine_ls_weighting_scheme calc
_refine_ls_wR_factor_gt 0.1076
_refine_ls_wR_factor_ref 0.1125
_reflns_number_gt 1958
_reflns_number_total 2326
_reflns_threshold_expression I>2\s(I)
_cod_data_source_file sg2033.cif
_cod_data_source_block I
_cod_database_code 2209996

loop_
_symmetry_equiv_pos_as_xyz
'x, y, z'
'-x+1/2, -y, z+1/2'
'x+1/2, -y+1/2, -z'
'-x, y+1/2, -z+1/2'

loop_
_atom_site_type_symbol
_atom_site_label
_atom_site_fract_x
_atom_site_fract_y
_atom_site_fract_z
_atom_site_U_iso_or_equiv
_atom_site_adp_type
_atom_site_calc_flag
_atom_site_refinement_flags
_atom_site_occupancy
C C9 0.1676(2) 0.27327(14) 0.34204(11) 0.0445(4) Uani d . 1
N N1 0.4125(2) 0.20557(12) 0.29556(11) 0.0530(4) Uani d . 1
C C17 0.0807(2) 0.47017(13) 0.51837(11) 0.0408(4) Uani d . 1
H H17 0.0714 0.4182 0.5626 0.049 Uiso calc R 1
C C8 0.0804(2) 0.34584(14) 0.39522(12) 0.0450(4) Uani d . 1
C C16 0.1743(2) 0.42659(13) 0.44047(11) 0.0414(4) Uani d . 1
C C13 0.3289(2) 0.26753(14) 0.34511(12) 0.0462(4) Uani d . 1
C C4 -0.1694(2) 0.54042(14) 0.57055(12) 0.0440(4) Uani d . 1
H H4 -0.1638 0.4899 0.6163 0.053 Uiso calc R 1
C C12 0.3368(3) 0.14424(16) 0.24245(13) 0.0566(5) Uani d . 1
H H12 0.3940 0.1014 0.2076 0.068 Uiso calc R 1
C C5 -0.08533(19) 0.49838(13) 0.49161(11) 0.0423(4) Uani d . 1
H H5 -0.0798 0.5488 0.4457 0.051 Uiso calc R 1
O O1 -0.20838(17) 0.74994(11) 0.72028(10) 0.0630(4) Uani d . 1
H H1 -0.1233 0.7612 0.7421 0.095 Uiso calc R 1
C C10 0.0935(3) 0.20673(17) 0.28549(13) 0.0573(5) Uani d . 1
H H10 -0.0140 0.2068 0.2810 0.069 Uiso calc R 1
C C6 -0.1711(2) 0.41027(18) 0.45463(14) 0.0567(5) Uani d . 1
H H6A -0.2139 0.3730 0.5034 0.068 Uiso calc R 1
H H6B -0.2572 0.4334 0.4191 0.068 Uiso calc R 1
C C1 -0.2098(2) 0.65400(15) 0.68498(13) 0.0504(5) Uani d . 1
H H1A -0.1938 0.6072 0.7331 0.060 Uiso calc R 1
C C20 -0.0934(2) 0.63134(14) 0.61063(12) 0.0447(4) Uani d . 1
C C19 0.0696(2) 0.60122(16) 0.63991(15) 0.0565(5) Uani d . 1
H H19A 0.0618 0.5541 0.6875 0.068 Uiso calc R 1
H H19B 0.1241 0.6582 0.6622 0.068 Uiso calc R 1
C C15 0.3222(2) 0.37902(16) 0.47660(15) 0.0555(5) Uani d . 1
H H15A 0.3832 0.4283 0.5068 0.067 Uiso calc R 1
H H15B 0.2939 0.3294 0.5194 0.067 Uiso calc R 1
C C11 0.1789(3) 0.14169(18) 0.23703(14) 0.0630(6) Uani d . 1
H H11 0.1300 0.0963 0.2008 0.076 Uiso calc R 1
C C18 0.1625(2) 0.55627(16) 0.56388(15) 0.0579(5) Uani d . 1
H H18A 0.2615 0.5339 0.5864 0.069 Uiso calc R 1
H H18B 0.1829 0.6067 0.5203 0.069 Uiso calc R 1
C C14 0.4207(2) 0.33238(17) 0.40510(16) 0.0594(6) Uani d . 1
H H14A 0.4693 0.3836 0.3704 0.071 Uiso calc R 1
H H14B 0.5023 0.2942 0.4325 0.071 Uiso calc R 1
C C7 -0.0743(2) 0.34402(17) 0.39993(13) 0.0536(5) Uani d . 1
H H7 -0.1255 0.2974 0.3661 0.064 Uiso calc R 1
C C21 0.2163(3) 0.50424(17) 0.37148(15) 0.0613(6) Uani d . 1
H H21A 0.2758 0.5552 0.3989 0.092 Uiso calc R 1
H H21B 0.1232 0.5315 0.3471 0.092 Uiso calc R 1
H H21C 0.2762 0.4746 0.3253 0.092 Uiso calc R 1
C C3 -0.3408(2) 0.5679(2) 0.56358(16) 0.0680(6) Uani d . 1
H H3A -0.3617 0.6022 0.5088 0.082 Uiso calc R 1
H H3B -0.4060 0.5102 0.5665 0.082 Uiso calc R 1
C C2 -0.3686(2) 0.6345(2) 0.64291(16) 0.0674(7) Uani d . 1
H H2A -0.4370 0.6028 0.6849 0.081 Uiso calc R 1
H H2B -0.4160 0.6954 0.6242 0.081 Uiso calc R 1
C C22 -0.0873(4) 0.71779(16) 0.54672(15) 0.0700(7) Uani d . 1
H H22A -0.0396 0.7728 0.5753 0.105 Uiso calc R 1
H H22B -0.1907 0.7349 0.5291 0.105 Uiso calc R 1
H H22C -0.0279 0.7000 0.4956 0.105 Uiso calc R 1

loop_
_atom_site_aniso_label
_atom_site_aniso_U_11
_atom_site_aniso_U_22
_atom_site_aniso_U_33
_atom_site_aniso_U_12
_atom_site_aniso_U_13
_atom_site_aniso_U_23
C9 0.0461(10) 0.0456(10) 0.0420(8) -0.0059(8) -0.0091(8) 0.0029(8)
N1 0.0551(10) 0.0469(9) 0.0571(9) 0.0014(8) -0.0029(8) 0.0009(7)
C17 0.0365(8) 0.0416(9) 0.0443(8) -0.0043(7) -0.0072(8) 0.0032(7)
C8 0.0422(9) 0.0480(10) 0.0449(9) -0.0071(8) -0.0103(8) 0.0027(8)
C16 0.0330(7) 0.0418(9) 0.0494(9) -0.0043(7) -0.0052(8) 0.0009(8)
C13 0.0467(10) 0.0421(10) 0.0497(9) -0.0032(8) -0.0058(9) 0.0031(8)
C4 0.0353(8) 0.0509(11) 0.0458(9) -0.0023(8) -0.0031(8) 0.0070(8)
C12 0.0688(13) 0.0489(11) 0.0523(10) 0.0017(10) -0.0020(11) -0.0007(9)
C5 0.0353(8) 0.0491(10) 0.0424(8) -0.0033(7) -0.0053(7) 0.0083(8)
O1 0.0480(8) 0.0605(9) 0.0806(9) 0.0084(7) 0.0044(8) -0.0093(8)
C10 0.0550(11) 0.0643(13) 0.0528(10) -0.0078(10) -0.0144(10) -0.0067(10)
C6 0.0381(9) 0.0740(14) 0.0579(11) -0.0111(10) -0.0061(9) -0.0079(10)
C1 0.0427(9) 0.0553(12) 0.0532(10) 0.0022(8) 0.0011(8) 0.0028(9)
C20 0.0379(8) 0.0451(10) 0.0511(9) -0.0013(8) 0.0010(8) 0.0073(8)
C19 0.0399(9) 0.0603(12) 0.0693(12) 0.0006(9) -0.0115(10) -0.0170(10)
C15 0.0402(9) 0.0564(12) 0.0700(12) 0.0014(9) -0.0202(10) -0.0140(10)
C11 0.0689(13) 0.0647(13) 0.0553(11) -0.0050(12) -0.0122(11) -0.0153(10)
C18 0.0335(8) 0.0614(12) 0.0788(13) -0.0061(9) -0.0048(10) -0.0193(11)
C14 0.0379(9) 0.0592(12) 0.0812(15) 0.0000(9) -0.0103(10) -0.0167(11)
C7 0.0445(10) 0.0644(13) 0.0519(10) -0.0162(9) -0.0061(9) -0.0083(10)
C21 0.0588(12) 0.0544(12) 0.0708(12) -0.0024(10) 0.0166(11) 0.0089(10)
C3 0.0375(9) 0.0932(18) 0.0732(14) 0.0025(11) -0.0078(10) -0.0121(13)
C2 0.0394(10) 0.0920(18) 0.0709(14) 0.0031(11) 0.0035(10) -0.0071(13)
C22 0.0855(16) 0.0495(12) 0.0750(14) 0.0028(12) 0.0191(14) 0.0149(11)

loop_
_atom_type_symbol
_atom_type_description
_atom_type_scat_dispersion_real
_atom_type_scat_dispersion_imag
_atom_type_scat_source
C C 0.0033 0.0000 'International Tables Vol C Tables 4.2.6.8 and 6.1.1.4'
H H 0.0000 0.0000 'International Tables Vol C Tables 4.2.6.8 and 6.1.1.4'
N N 0.0061 0.0000 'International Tables Vol C Tables 4.2.6.8 and 6.1.1.4'
O O 0.0106 0.0000 'International Tables Vol C Tables 4.2.6.8 and 6.1.1.4'

loop_
_geom_angle_atom_site_label_1
_geom_angle_atom_site_label_2
_geom_angle_atom_site_label_3
_geom_angle
C13 C9 C10 116.0(2)
C13 C9 C8 121.73(17)
C10 C9 C8 122.26(18)
C12 N1 C13 118.09(19)
C18 C17 C5 110.76(15)
C18 C17 C16 113.41(15)
C5 C17 C16 112.38(14)
C18 C17 H17 106.6
C5 C17 H17 106.6
C16 C17 H17 106.6
C7 C8 C9 121.56(18)
C7 C8 C16 121.18(18)
C9 C8 C16 117.18(15)
C8 C16 C21 108.56(15)
C8 C16 C15 107.15(15)
C21 C16 C15 109.87(16)
C8 C16 C17 110.04(14)
C21 C16 C17 112.16(15)
C15 C16 C17 108.94(14)
N1 C13 C9 123.59(18)
N1 C13 C14 115.40(18)
C9 C13 C14 121.00(18)
C5 C4 C3 120.15(18)
C5 C4 C20 114.64(15)
C3 C4 C20 104.01(18)
C5 C4 H4 105.6
C3 C4 H4 105.6
C20 C4 H4 105.6
N1 C12 C11 122.8(2)
N1 C12 H12 118.6
C11 C12 H12 118.6
C4 C5 C6 111.03(15)
C4 C5 C17 109.47(14)
C6 C5 C17 110.63(16)
C4 C5 H5 108.5
C6 C5 H5 108.5
C17 C5 H5 108.5
C1 O1 H1 109.5
C11 C10 C9 120.2(2)
C11 C10 H10 119.9
C9 C10 H10 119.9
C7 C6 C5 114.48(16)
C7 C6 H6A 108.6
C5 C6 H6A 108.6
C7 C6 H6B 108.6
C5 C6 H6B 108.6
H6A C6 H6B 107.6
O1 C1 C2 109.00(18)
O1 C1 C20 117.19(16)
C2 C1 C20 104.07(16)
O1 C1 H1A 108.8
C2 C1 H1A 108.8
C20 C1 H1A 108.8
C22 C20 C4 112.98(17)
C22 C20 C19 111.09(19)
C4 C20 C19 106.88(16)
C22 C20 C1 109.30(17)
C4 C20 C1 100.04(14)
C19 C20 C1 116.15(17)
C20 C19 C18 111.72(17)
C20 C19 H19A 109.3
C18 C19 H19A 109.3
C20 C19 H19B 109.3
C18 C19 H19B 109.3
H19A C19 H19B 107.9
C14 C15 C16 112.90(17)
C14 C15 H15A 109.0
C16 C15 H15A 109.0
C14 C15 H15B 109.0
C16 C15 H15B 109.0
H15A C15 H15B 107.8
C12 C11 C10 119.3(2)
C12 C11 H11 120.4
C10 C11 H11 120.4
C19 C18 C17 113.88(16)
C19 C18 H18A 108.8
C17 C18 H18A 108.8
C19 C18 H18B 108.8
C17 C18 H18B 108.8
H18A C18 H18B 107.7
C13 C14 C15 112.72(17)
C13 C14 H14A 109.0
C15 C14 H14A 109.0
C13 C14 H14B 109.0
C15 C14 H14B 109.0
H14A C14 H14B 107.8
C8 C7 C6 125.48(18)
C8 C7 H7 117.3
C6 C7 H7 117.3
C16 C21 H21A 109.5
C16 C21 H21B 109.5
H21A C21 H21B 109.5
C16 C21 H21C 109.5
H21A C21 H21C 109.5
H21B C21 H21C 109.5
C2 C3 C4 104.11(18)
C2 C3 H3A 110.9
C4 C3 H3A 110.9
C2 C3 H3B 110.9
C4 C3 H3B 110.9
H3A C3 H3B 109.0
C3 C2 C1 106.89(17)
C3 C2 H2A 110.3
C1 C2 H2A 110.3
C3 C2 H2B 110.3
C1 C2 H2B 110.3
H2A C2 H2B 108.6
C20 C22 H22A 109.5
C20 C22 H22B 109.5
H22A C22 H22B 109.5
C20 C22 H22C 109.5
H22A C22 H22C 109.5
H22B C22 H22C 109.5

loop_
_geom_bond_atom_site_label_1
_geom_bond_atom_site_label_2
_geom_bond_distance
C9 C13 1.395(3)
C9 C10 1.404(3)
C9 C8 1.483(3)
N1 C12 1.333(3)
N1 C13 1.342(3)
C17 C18 1.536(2)
C17 C5 1.538(2)
C17 C16 1.549(3)
C17 H17 0.9800
C8 C7 1.336(3)
C8 C16 1.531(2)
C16 C21 1.533(3)
C16 C15 1.534(3)
C13 C14 1.496(3)
C4 C5 1.513(3)
C4 C3 1.530(3)
C4 C20 1.530(3)
C4 H4 0.9800
C12 C11 1.365(3)
C12 H12 0.9300
C5 C6 1.520(3)
C5 H5 0.9800
O1 C1 1.416(3)
O1 H1 0.8200
C10 C11 1.369(3)
C10 H10 0.9300
C6 C7 1.485(3)
C6 H6A 0.9700
C6 H6B 0.9700
C1 C2 1.535(3)
C1 C20 1.541(3)
C1 H1A 0.9800
C20 C22 1.529(3)
C20 C19 1.532(3)
C19 C18 1.532(3)
C19 H19A 0.9700
C19 H19B 0.9700
C15 C14 1.518(3)
C15 H15A 0.9700
C15 H15B 0.9700
C11 H11 0.9300
C18 H18A 0.9700
C18 H18B 0.9700
C14 H14A 0.9700
C14 H14B 0.9700
C7 H7 0.9300
C21 H21A 0.9600
C21 H21B 0.9600
C21 H21C 0.9600
C3 C2 1.526(3)
C3 H3A 0.9700
C3 H3B 0.9700
C2 H2A 0.9700
C2 H2B 0.9700
C22 H22A 0.9600
C22 H22B 0.9600
C22 H22C 0.9600

loop_
_geom_hbond_atom_site_label_D
_geom_hbond_atom_site_label_H
_geom_hbond_atom_site_label_A
_geom_hbond_site_symmetry_A
_geom_hbond_distance_DH
_geom_hbond_distance_HA
_geom_hbond_distance_DA
_geom_hbond_angle_DHA
O1 H1 N1 2_565 0.82 2.04 2.862(2) 178

loop_
_geom_torsion_atom_site_label_1
_geom_torsion_atom_site_label_2
_geom_torsion_atom_site_label_3
_geom_torsion_atom_site_label_4
_geom_torsion
C13 C9 C8 C7 -172.29(19)
C10 C9 C8 C7 8.0(3)
C13 C9 C8 C16 11.1(3)
C10 C9 C8 C16 -168.67(17)
C7 C8 C16 C21 -98.6(2)
C9 C8 C16 C21 78.12(19)
C7 C8 C16 C15 142.84(19)
C9 C8 C16 C15 -40.5(2)
C7 C8 C16 C17 24.5(2)
C9 C8 C16 C17 -158.79(15)
C18 C17 C16 C8 -176.38(15)
C5 C17 C16 C8 -49.79(19)
C18 C17 C16 C21 -55.4(2)
C5 C17 C16 C21 71.16(19)
C18 C17 C16 C15 66.4(2)
C5 C17 C16 C15 -166.99(14)
C12 N1 C13 C9 -2.0(3)
C12 N1 C13 C14 178.34(18)
C10 C9 C13 N1 2.4(3)
C8 C9 C13 N1 -177.33(16)
C10 C9 C13 C14 -178.00(18)
C8 C9 C13 C14 2.3(3)
C13 N1 C12 C11 -0.4(3)
C3 C4 C5 C6 -53.3(3)
C20 C4 C5 C6 -178.40(15)
C3 C4 C5 C17 -175.76(18)
C20 C4 C5 C17 59.2(2)
C18 C17 C5 C4 -51.9(2)
C16 C17 C5 C4 -179.88(14)
C18 C17 C5 C6 -174.56(15)
C16 C17 C5 C6 57.4(2)
C13 C9 C10 C11 -0.4(3)
C8 C9 C10 C11 179.36(19)
C4 C5 C6 C7 -159.24(16)
C17 C5 C6 C7 -37.5(2)
C5 C4 C20 C22 62.4(2)
C3 C4 C20 C22 -70.7(2)
C5 C4 C20 C19 -60.0(2)
C3 C4 C20 C19 166.80(18)
C5 C4 C20 C1 178.53(14)
C3 C4 C20 C1 45.4(2)
O1 C1 C20 C22 -41.7(2)
C2 C1 C20 C22 78.8(2)
O1 C1 C20 C4 -160.47(16)
C2 C1 C20 C4 -40.1(2)
O1 C1 C20 C19 85.0(2)
C2 C1 C20 C19 -154.62(19)
C22 C20 C19 C18 -68.5(2)
C4 C20 C19 C18 55.2(2)
C1 C20 C19 C18 165.79(18)
C8 C16 C15 C14 59.9(2)
C21 C16 C15 C14 -57.8(2)
C17 C16 C15 C14 178.94(16)
N1 C12 C11 C10 2.3(4)
C9 C10 C11 C12 -1.9(3)
C20 C19 C18 C17 -54.3(2)
C5 C17 C18 C19 51.5(2)
C16 C17 C18 C19 178.90(17)
N1 C13 C14 C15 -163.74(18)
C9 C13 C14 C15 16.6(3)
C16 C15 C14 C13 -49.1(3)
C9 C8 C7 C6 176.87(18)
C16 C8 C7 C6 -6.6(3)
C5 C6 C7 C8 13.1(3)
C5 C4 C3 C2 -163.08(18)
C20 C4 C3 C2 -33.1(2)
C4 C3 C2 C1 7.5(3)
O1 C1 C2 C3 146.4(2)
C20 C1 C2 C3 20.6(2)

loop_
_cod_related_entry_id
_cod_related_entry_database
_cod_related_entry_code
1 ChemSpider 21178929
